data_7228662
loop_
_publ_author_name
'Lippolis, Vito'
'Aragoni, Maria Carla'
'Arca, Massimiliano'
'Isaia, Francesco'
'Demartin, Francesco'
'Bauza, Antonio'
'Frontera, Antonio'
'Montis, Riccardo'

_publ_section_title
;
 Hydrogen- and halogen-bond cooperativity in determining the crystal
 packing of dihalogen Charge-Transfer adducts: a study case from
 heterocyclic pentatomic chalcogenone donors
;
_journal_name_full CrystEngComm
_journal_paper_doi 10.1039/C7CE01035D
_journal_year 2017
_chemical_formula_sum 'C6 H10 I2 N2 O S'
_chemical_formula_weight 412.02
_chemical_name_systematic
;
 ?
;
_space_group_IT_number 14
_symmetry_cell_setting monoclinic
_symmetry_space_group_name_Hall '-P 2ybc'
_symmetry_space_group_name_H-M 'P 1 21/c 1'
_atom_sites_solution_hydrogens geom
_atom_sites_solution_primary direct
_atom_sites_solution_secondary difmap
_audit_creation_method SHELXL-97
_audit_update_record
;
2017-03-07 deposited with the CCDC.
2017-07-07 downloaded from the CCDC.
;
_cell_angle_alpha 90.00
_cell_angle_beta 95.60(3)
_cell_angle_gamma 90.00
_cell_formula_units_Z 4
_cell_length_a 7.900(2)
_cell_length_b 11.379(3)
_cell_length_c 12.977(5)
_cell_measurement_reflns_used 25
_cell_measurement_temperature 294(2)
_cell_measurement_theta_max 13.16
_cell_measurement_theta_min 9.57
_cell_volume 1161.0(6)
_computing_structure_refinement 'SHELXL-97 (Sheldrick, 1997)'
_diffrn_ambient_temperature 294(2)
_diffrn_measured_fraction_theta_full 0.998
_diffrn_measured_fraction_theta_max 0.998
_diffrn_measurement_device_type 'Enraf-Nonius CAD4 diffractometer'
_diffrn_measurement_method 'omega scan'
_diffrn_radiation_monochromator graphite
_diffrn_radiation_source 'fine-focus sealed tube'
_diffrn_radiation_type MoK\a
_diffrn_radiation_wavelength 0.71073
_diffrn_reflns_av_R_equivalents 0.0120
_diffrn_reflns_av_sigmaI/netI 0.0178
_diffrn_reflns_limit_h_max 10
_diffrn_reflns_limit_h_min 0
_diffrn_reflns_limit_k_max 14
_diffrn_reflns_limit_k_min 0
_diffrn_reflns_limit_l_max 16
_diffrn_reflns_limit_l_min -16
_diffrn_reflns_number 2524
_diffrn_reflns_theta_full 26.97
_diffrn_reflns_theta_max 26.97
_diffrn_reflns_theta_min 3.15
_diffrn_standards_decay_% no
_diffrn_standards_interval_count 100
_diffrn_standards_interval_time '3600 sec'
_diffrn_standards_number 3
_exptl_absorpt_coefficient_mu 5.560
_exptl_absorpt_correction_T_max 1.00
_exptl_absorpt_correction_T_min 0.79
_exptl_absorpt_correction_type psi-scan
_exptl_absorpt_process_details empirical
_exptl_crystal_colour dark-red
_exptl_crystal_density_diffrn 2.357
_exptl_crystal_density_method 'not measured'
_exptl_crystal_description prism
_exptl_crystal_F_000 760
_exptl_crystal_size_max 0.22
_exptl_crystal_size_mid 0.10
_exptl_crystal_size_min 0.09
_refine_diff_density_max 0.672
_refine_diff_density_min -0.922
_refine_diff_density_rms 0.106
_refine_ls_extinction_coef 0.0114(5)
_refine_ls_extinction_expression Fc^*^=kFc[1+0.001xFc^2^\l^3^/sin(2\q)]^-1/4^
_refine_ls_extinction_method SHELXL
_refine_ls_goodness_of_fit_ref 1.103
_refine_ls_hydrogen_treatment riding
_refine_ls_matrix_type full
_refine_ls_number_parameters 110
_refine_ls_number_reflns 2524
_refine_ls_number_restraints 0
_refine_ls_restrained_S_all 1.103
_refine_ls_R_factor_all 0.0383
_refine_ls_R_factor_gt 0.0258
_refine_ls_shift/su_max 0.001
_refine_ls_shift/su_mean 0.000
_refine_ls_structure_factor_coef Fsqd
_refine_ls_weighting_details 'calc w=1/[\s^2^(Fo^2^)+(0.0358P)^2^+1.6890P] where P=(Fo^2^+2Fc^2^)/3'
_refine_ls_weighting_scheme calc
_refine_ls_wR_factor_gt 0.0683
_refine_ls_wR_factor_ref 0.0721
_reflns_number_gt 2080
_reflns_number_total 2524
_reflns_threshold_expression >2sigma(I)
_cod_data_source_file c7ce01035d2.cif
_cod_data_source_block Compound-2
_cod_original_sg_symbol_H-M P2(1)/c
_cod_database_code 7228662

loop_
_symmetry_equiv_pos_as_xyz
'x, y, z'
'-x, y+1/2, -z+1/2'
'-x, -y, -z'
'x, -y-1/2, z-1/2'

loop_
_atom_site_label
_atom_site_type_symbol
_atom_site_fract_x
_atom_site_fract_y
_atom_site_fract_z
_atom_site_U_iso_or_equiv
_atom_site_adp_type
_atom_site_occupancy
_atom_site_symmetry_multiplicity
_atom_site_calc_flag
_atom_site_refinement_flags
I1 I 0.94693(3) 0.14024(2) 0.87789(2) 0.04387(12) Uani 1 1 d .
I2 I 1.06603(4) -0.05622(3) 0.77767(2) 0.05905(13) Uani 1 1 d .
S S 0.81565(14) 0.33473(10) 0.97846(9) 0.0483(3) Uani 1 1 d .
O O 0.3926(4) 0.0521(3) 1.0962(3) 0.0583(9) Uani 1 1 d .
N1 N 0.5920(4) 0.1654(3) 1.0241(3) 0.0389(7) Uani 1 1 d .
H1 H 0.6281 0.1148 0.9822 0.047 Uiso 1 1 calc R
N2 N 0.5657(4) 0.3334(3) 1.1036(2) 0.0360(7) Uani 1 1 d .
C1 C 0.6554(5) 0.2770(3) 1.0378(3) 0.0349(8) Uani 1 1 d .
C2 C 0.4629(5) 0.1445(4) 1.0862(3) 0.0395(8) Uani 1 1 d .
C3 C 0.4277(5) 0.2603(4) 1.1372(3) 0.0380(8) Uani 1 1 d .
C21 C 0.5933(6) 0.4541(4) 1.1371(3) 0.0477(10) Uani 1 1 d .
H21A H 0.5129 0.4745 1.1851 0.072 Uiso 1 1 calc R
H21B H 0.5784 0.5054 1.0782 0.072 Uiso 1 1 calc R
H21C H 0.7067 0.4624 1.1703 0.072 Uiso 1 1 calc R
C31 C 0.2542(6) 0.3066(4) 1.0908(4) 0.0516(10) Uani 1 1 d .
H31A H 0.2304 0.3800 1.1229 0.077 Uiso 1 1 calc R
H31B H 0.1673 0.2506 1.1028 0.077 Uiso 1 1 calc R
H31C H 0.2563 0.3181 1.0176 0.077 Uiso 1 1 calc R
C32 C 0.4356(6) 0.2497(5) 1.2535(3) 0.0529(11) Uani 1 1 d .
H32A H 0.4117 0.3247 1.2827 0.079 Uiso 1 1 calc R
H32B H 0.5472 0.2242 1.2803 0.079 Uiso 1 1 calc R
H32C H 0.3529 0.1933 1.2715 0.079 Uiso 1 1 calc R

loop_
_atom_site_aniso_label
_atom_site_aniso_U_11
_atom_site_aniso_U_22
_atom_site_aniso_U_33
_atom_site_aniso_U_23
_atom_site_aniso_U_13
_atom_site_aniso_U_12
I1 0.04239(16) 0.04242(18) 0.04809(17) 0.00149(11) 0.01093(11) -0.00503(11)
I2 0.0673(2) 0.0532(2) 0.0595(2) -0.00161(14) 0.02042(15) 0.01234(15)
S 0.0490(6) 0.0351(6) 0.0636(6) -0.0023(5) 0.0199(5) -0.0065(4)
O 0.068(2) 0.0343(17) 0.077(2) -0.0127(15) 0.0314(17) -0.0156(15)
N1 0.0461(18) 0.0273(16) 0.0449(17) -0.0060(14) 0.0128(14) -0.0022(14)
N2 0.0415(16) 0.0275(16) 0.0399(16) -0.0039(13) 0.0077(13) -0.0023(13)
C1 0.0379(18) 0.0274(19) 0.0388(18) 0.0023(15) 0.0013(14) 0.0011(15)
C2 0.0414(19) 0.034(2) 0.045(2) -0.0042(16) 0.0101(15) -0.0026(17)
C3 0.0399(19) 0.033(2) 0.0422(19) -0.0048(16) 0.0083(15) -0.0020(16)
C21 0.063(3) 0.032(2) 0.048(2) -0.0107(17) 0.0064(19) -0.0071(19)
C31 0.047(2) 0.046(3) 0.062(3) -0.006(2) 0.003(2) 0.003(2)
C32 0.066(3) 0.052(3) 0.041(2) 0.002(2) 0.0097(19) 0.002(2)

loop_
_atom_type_symbol
_atom_type_description
_atom_type_scat_dispersion_real
_atom_type_scat_dispersion_imag
_atom_type_scat_source
I I -0.4742 1.8119 'International Tables Vol C Tables 4.2.6.8 and 6.1.1.4'
S S 0.1246 0.1234 'International Tables Vol C Tables 4.2.6.8 and 6.1.1.4'
O O 0.0106 0.0060 'International Tables Vol C Tables 4.2.6.8 and 6.1.1.4'
N N 0.0061 0.0033 'International Tables Vol C Tables 4.2.6.8 and 6.1.1.4'
C C 0.0033 0.0016 'International Tables Vol C Tables 4.2.6.8 and 6.1.1.4'
H H 0.0000 0.0000 'International Tables Vol C Tables 4.2.6.8 and 6.1.1.4'

loop_
_geom_angle_atom_site_label_1
_geom_angle_atom_site_label_2
_geom_angle_atom_site_label_3
_geom_angle
I2 I1 S 178.03(3)
C1 S I1 103.51(14)
C1 N1 C2 111.4(3)
C1 N2 C21 125.2(3)
C1 N2 C3 112.0(3)
C21 N2 C3 122.7(3)
N2 C1 N1 108.7(3)
N2 C1 S 125.5(3)
N1 C1 S 125.8(3)
O C2 N1 126.1(4)
O C2 C3 127.5(4)
N1 C2 C3 106.5(3)
N2 C3 C32 112.4(3)
N2 C3 C2 101.0(3)
C32 C3 C2 112.1(4)
N2 C3 C31 110.4(3)
C32 C3 C31 111.6(3)
C2 C3 C31 108.8(3)

loop_
_geom_bond_atom_site_label_1
_geom_bond_atom_site_label_2
_geom_bond_distance
I1 I2 2.7953(7)
I1 S 2.8180(13)
S C1 1.679(4)
O C2 1.203(5)
N1 C1 1.371(5)
N1 C2 1.380(5)
N2 C1 1.327(5)
N2 C21 1.451(5)
N2 C3 1.471(5)
C2 C3 1.512(5)
C3 C32 1.510(5)
C3 C31 1.536(6)
